data_7121632
loop_
_publ_author_name
'Li, Ni-Ya'
'Liu, Dong'
'Abrahams, Brendan F.'
'Lang, Jian-Ping'

_publ_section_title
;
 Covalent switching, involving divinylbenzene ligands within 3D
 coordination polymers, indicated by changes in fluorescence.
;
_journal_issue 46
_journal_name_full 'Chemical communications (Cambridge, England)'
_journal_page_first 5831
_journal_page_last 5834
_journal_paper_doi 10.1039/c8cc02743a
_journal_volume 54
_journal_year 2018
_chemical_formula_moiety 'C32 H22 N2 O4 Zn'
_chemical_formula_sum 'C32 H22 N2 O4 Zn'
_chemical_formula_weight 563.91
_space_group_crystal_system monoclinic
_space_group_IT_number 14
_space_group_name_Hall '-P 2yn'
_space_group_name_H-M_alt 'P 1 21/n 1'
_symmetry_space_group_name_Hall '-P 2yn'
_symmetry_space_group_name_H-M 'P 1 21/n 1'
_atom_sites_solution_hydrogens geom
_audit_creation_method SHELXL-2014/7
_audit_update_record
;
2018-02-19 deposited with the CCDC.
2018-05-08 downloaded from the CCDC.
;
_cell_angle_alpha 90
_cell_angle_beta 94.47(3)
_cell_angle_gamma 90
_cell_formula_units_Z 4
_cell_length_a 10.923(2)
_cell_length_b 13.139(3)
_cell_length_c 17.004(3)
_cell_measurement_reflns_used 18247
_cell_measurement_temperature 223(2)
_cell_measurement_theta_max 25.68
_cell_measurement_theta_min 3.098
_cell_volume 2432.9(8)
_computing_cell_refinement 'Bruker SMART'
_computing_data_collection 'Bruker SMART'
_computing_data_reduction 'Bruker SAINT'
_computing_molecular_graphics CRYSTALMAKER
_computing_structure_refinement 'SHELXL-2014/7 (Sheldrick, 2014)'
_computing_structure_solution 'SHELXL-2014/7 (Sheldrick, 2014)'
_diffrn_ambient_temperature 223(2)
_diffrn_measured_fraction_theta_full 0.985
_diffrn_measured_fraction_theta_max 0.985
_diffrn_measurement_device_type 'CCD area detector'
_diffrn_measurement_method 'phi and omega scans'
_diffrn_radiation_type MoK\a
_diffrn_radiation_wavelength 0.71073
_diffrn_reflns_av_R_equivalents 0.0469
_diffrn_reflns_av_unetI/netI 0.0393
_diffrn_reflns_Laue_measured_fraction_full 0.985
_diffrn_reflns_Laue_measured_fraction_max 0.985
_diffrn_reflns_limit_h_max 12
_diffrn_reflns_limit_h_min -12
_diffrn_reflns_limit_k_max 15
_diffrn_reflns_limit_k_min -15
_diffrn_reflns_limit_l_max 19
_diffrn_reflns_limit_l_min -20
_diffrn_reflns_number 18247
_diffrn_reflns_point_group_measured_fraction_full 0.985
_diffrn_reflns_point_group_measured_fraction_max 0.985
_diffrn_reflns_theta_full 25.050
_diffrn_reflns_theta_max 25.050
_diffrn_reflns_theta_min 3.101
_diffrn_source 'fine-focus sealed tube'
_exptl_absorpt_coefficient_mu 1.054
_exptl_absorpt_correction_T_max 0.924
_exptl_absorpt_correction_T_min 0.868
_exptl_absorpt_correction_type multi-scan
_exptl_absorpt_process_details 'Sadabs, (Sheldrick 2001)'
_exptl_crystal_colour light-yellow
_exptl_crystal_density_diffrn 1.539
_exptl_crystal_description block
_exptl_crystal_F_000 1160
_exptl_crystal_size_max 0.110
_exptl_crystal_size_mid 0.090
_exptl_crystal_size_min 0.080
_refine_diff_density_max 1.198
_refine_diff_density_min -0.925
_refine_diff_density_rms 0.119
_refine_ls_extinction_method none
_refine_ls_goodness_of_fit_ref 1.097
_refine_ls_hydrogen_treatment constr
_refine_ls_matrix_type full
_refine_ls_number_parameters 334
_refine_ls_number_reflns 4245
_refine_ls_number_restraints 0
_refine_ls_restrained_S_all 1.097
_refine_ls_R_factor_all 0.0931
_refine_ls_R_factor_gt 0.0770
_refine_ls_shift/su_max 0.000
_refine_ls_shift/su_mean 0.000
_refine_ls_structure_factor_coef Fsqd
_refine_ls_weighting_details 'w=1/[\s^2^(Fo^2^)+(0.0671P)^2^+18.2773P] where P=(Fo^2^+2Fc^2^)/3'
_refine_ls_weighting_scheme calc
_refine_ls_wR_factor_gt 0.1866
_refine_ls_wR_factor_ref 0.1973
_reflns_Friedel_coverage 0.000
_reflns_number_gt 3481
_reflns_number_total 4245
_reflns_threshold_expression 'I > 2\s(I)'
_cod_data_source_file c8cc02743a2.cif
_cod_data_source_block 3
_cod_depositor_comments 'Adding full bibliography for 7121628--7121632.cif.'
_cod_original_cell_volume 2433.0(8)
_cod_database_code 7121632
_shelx_shelxl_version_number 2014/7
_shelx_space_group_comment
;
The symmetry employed for this shelxl refinement is uniquely defined
by the following loop, which should always be used as a source of
symmetry information in preference to the above space-group names.
They are only intended as comments.
;
_shelx_estimated_absorpt_t_min 0.893
_shelx_estimated_absorpt_t_max 0.920

loop_
_space_group_symop_operation_xyz
'x, y, z'
'-x+1/2, y+1/2, -z+1/2'
'-x, -y, -z'
'x-1/2, -y-1/2, z-1/2'

loop_
_atom_site_label
_atom_site_type_symbol
_atom_site_fract_x
_atom_site_fract_y
_atom_site_fract_z
_atom_site_U_iso_or_equiv
_atom_site_adp_type
_atom_site_occupancy
_atom_site_site_symmetry_order
_atom_site_calc_flag
_atom_site_refinement_flags_posn
_atom_site_refinement_flags_adp
Zn1 Zn 0.39585(6) 0.40305(5) 0.56810(4) 0.0263(2) Uani 1 1 d . .
N1 N 0.2434(5) 0.4638(4) 0.4962(3) 0.0309(11) Uani 1 1 d . .
N2 N -0.4476(5) 1.3494(4) 0.6404(3) 0.0371(13) Uani 1 1 d . .
O1 O 0.2772(4) 0.2837(4) 0.6172(2) 0.0391(11) Uani 1 1 d . .
O2 O 0.2965(4) 0.4307(4) 0.6755(3) 0.0421(12) Uani 1 1 d . .
O3 O -0.0511(4) 0.1846(3) 0.9755(2) 0.0365(11) Uani 1 1 d . .
O4 O 0.0201(4) 0.0479(4) 0.9200(3) 0.0415(11) Uani 1 1 d . .
C1 C 0.1879(7) 0.4034(5) 0.4426(5) 0.0438(17) Uani 1 1 d . .
H1 H 0.2158 0.3361 0.4390 0.053 Uiso 1 1 calc R U
C2 C 0.0908(9) 0.4350(7) 0.3919(6) 0.067(3) Uani 1 1 d . .
H2 H 0.0518 0.3892 0.3556 0.081 Uiso 1 1 calc R U
C3 C 0.0519(7) 0.5341(6) 0.3949(5) 0.052(2) Uani 1 1 d . .
H3 H -0.0134 0.5568 0.3600 0.063 Uiso 1 1 calc R U
C4 C 0.1087(6) 0.6008(5) 0.4495(4) 0.0374(15) Uani 1 1 d . .
C5 C 0.2028(6) 0.5609(5) 0.4992(4) 0.0354(15) Uani 1 1 d . .
H5 H 0.2412 0.6041 0.5377 0.042 Uiso 1 1 calc R U
C6 C 0.0738(6) 0.7125(5) 0.4419(4) 0.0410(16) Uani 1 1 d . .
H6 H -0.0155 0.7174 0.4271 0.049 Uiso 1 1 calc R U
C7 C 0.1082(7) 0.7910(6) 0.5071(4) 0.0453(17) Uani 1 1 d . .
H7 H 0.1681 0.7622 0.5478 0.054 Uiso 1 1 calc R U
C8 C 0.0088(6) 0.8501(5) 0.5446(4) 0.0359(15) Uani 1 1 d . .
C9 C 0.0484(7) 0.9222(5) 0.6021(4) 0.0405(16) Uani 1 1 d . .
H9 H 0.1216 0.9106 0.6336 0.049 Uiso 1 1 calc R U
C10 C -0.0182(7) 1.0096(6) 0.6131(4) 0.0410(16) Uani 1 1 d . .
H10 H 0.0113 1.0563 0.6519 0.049 Uiso 1 1 calc R U
C11 C -0.1271(7) 1.0307(6) 0.5688(4) 0.0421(16) Uani 1 1 d . .
C12 C -0.1766(6) 0.9492(5) 0.5230(4) 0.0410(16) Uani 1 1 d . .
H12 H -0.2577 0.9538 0.5004 0.049 Uiso 1 1 calc R U
C13 C -0.1092(6) 0.8625(5) 0.5105(4) 0.0374(15) Uani 1 1 d . .
H13 H -0.1445 0.8107 0.4780 0.045 Uiso 1 1 calc R U
C14 C -0.1778(6) 1.1385(6) 0.5561(4) 0.0423(16) Uani 1 1 d . .
H14 H -0.2674 1.1367 0.5419 0.051 Uiso 1 1 calc R U
C15 C -0.1457(7) 1.2204(6) 0.6194(4) 0.0421(16) Uani 1 1 d . .
H15 H -0.0862 1.1923 0.6607 0.051 Uiso 1 1 calc R U
C16 C -0.2516(8) 1.2677(9) 0.6571(5) 0.0737(15) Uani 1 1 d . .
C17 C -0.2387(9) 1.2977(8) 0.7344(5) 0.0737(15) Uani 1 1 d . .
H17 H -0.1678 1.2804 0.7665 0.088 Uiso 1 1 calc R U
C18 C -0.3293(8) 1.3528(9) 0.7641(5) 0.0737(15) Uani 1 1 d . .
H18 H -0.3217 1.3740 0.8170 0.088 Uiso 1 1 calc R U
C19 C -0.4319(8) 1.3773(8) 0.7166(5) 0.0737(15) Uani 1 1 d . .
H19 H -0.4940 1.4153 0.7382 0.088 Uiso 1 1 calc R U
C20 C -0.3590(6) 1.2934(6) 0.6142(4) 0.0410(16) Uani 1 1 d . .
H20 H -0.3702 1.2693 0.5621 0.049 Uiso 1 1 calc R U
C21 C 0.1812(5) 0.3020(4) 0.7378(3) 0.0246(12) Uani 1 1 d . .
C22 C 0.1739(6) 0.1988(5) 0.7433(3) 0.0302(14) Uani 1 1 d . .
H22 H 0.2100 0.1584 0.7058 0.036 Uiso 1 1 calc R U
C23 C 0.1138(6) 0.1508(5) 0.8035(4) 0.0313(14) Uani 1 1 d . .
H23 H 0.1121 0.0793 0.8058 0.038 Uiso 1 1 calc R U
C24 C 0.0579(5) 0.2059(5) 0.8587(3) 0.0249(12) Uani 1 1 d . .
C25 C 0.0584(5) 0.3150(4) 0.8536(3) 0.0248(12) Uani 1 1 d . .
C26 C 0.1219(5) 0.3639(4) 0.7932(3) 0.0228(12) Uani 1 1 d . .
C27 C 0.1218(6) 0.4715(5) 0.7892(4) 0.0350(15) Uani 1 1 d . .
H27 H 0.1659 0.5039 0.7510 0.042 Uiso 1 1 calc R U
C28 C 0.0595(7) 0.5295(5) 0.8392(4) 0.0440(17) Uani 1 1 d . .
H28 H 0.0602 0.6008 0.8349 0.053 Uiso 1 1 calc R U
C29 C -0.0058(7) 0.4825(5) 0.8973(4) 0.0467(18) Uani 1 1 d . .
H29 H -0.0496 0.5222 0.9315 0.056 Uiso 1 1 calc R U
C30 C -0.0056(6) 0.3784(5) 0.9039(4) 0.0367(15) Uani 1 1 d . .
H30 H -0.0494 0.3480 0.9431 0.044 Uiso 1 1 calc R U
C31 C 0.2550(5) 0.3429(5) 0.6724(3) 0.0302(13) Uani 1 1 d . .
C32 C 0.0053(5) 0.1419(4) 0.9227(3) 0.0237(12) Uani 1 1 d . .

loop_
_atom_site_aniso_label
_atom_site_aniso_U_11
_atom_site_aniso_U_22
_atom_site_aniso_U_33
_atom_site_aniso_U_23
_atom_site_aniso_U_13
_atom_site_aniso_U_12
Zn1 0.0296(4) 0.0271(4) 0.0238(4) 0.0005(3) 0.0121(3) 0.0024(3)
N1 0.030(3) 0.032(3) 0.032(3) 0.001(2) 0.006(2) -0.002(2)
N2 0.032(3) 0.045(3) 0.035(3) -0.010(2) 0.008(2) 0.011(3)
O1 0.049(3) 0.043(3) 0.027(2) -0.001(2) 0.017(2) -0.006(2)
O2 0.042(3) 0.040(3) 0.048(3) 0.004(2) 0.022(2) -0.012(2)
O3 0.046(3) 0.038(2) 0.027(2) -0.0014(19) 0.0178(19) -0.009(2)
O4 0.047(3) 0.038(3) 0.043(3) 0.016(2) 0.023(2) 0.010(2)
C1 0.046(4) 0.025(3) 0.059(5) -0.001(3) -0.008(3) 0.003(3)
C2 0.073(6) 0.050(5) 0.073(6) -0.022(4) -0.036(5) 0.007(4)
C3 0.049(5) 0.048(5) 0.056(5) -0.007(4) -0.017(4) 0.008(4)
C4 0.032(4) 0.041(4) 0.039(4) -0.005(3) -0.001(3) 0.010(3)
C5 0.034(4) 0.034(3) 0.038(3) -0.010(3) 0.005(3) 0.006(3)
C6 0.030(4) 0.039(4) 0.054(4) -0.008(3) -0.002(3) 0.006(3)
C7 0.047(4) 0.045(4) 0.042(4) -0.004(3) -0.010(3) 0.007(3)
C8 0.041(4) 0.032(3) 0.036(3) 0.000(3) 0.010(3) 0.001(3)
C9 0.037(4) 0.048(4) 0.036(4) 0.001(3) 0.001(3) -0.001(3)
C10 0.046(4) 0.045(4) 0.032(3) -0.006(3) 0.006(3) 0.001(3)
C11 0.043(4) 0.047(4) 0.037(4) -0.002(3) 0.009(3) 0.006(3)
C12 0.028(4) 0.043(4) 0.053(4) -0.006(3) 0.010(3) 0.001(3)
C13 0.035(4) 0.035(3) 0.042(4) -0.004(3) 0.006(3) -0.004(3)
C14 0.030(4) 0.048(4) 0.048(4) -0.006(3) 0.001(3) 0.003(3)
C15 0.040(4) 0.045(4) 0.042(4) 0.004(3) 0.005(3) 0.009(3)
C16 0.057(3) 0.116(4) 0.047(2) -0.028(2) -0.0071(19) 0.041(3)
C17 0.057(3) 0.116(4) 0.047(2) -0.028(2) -0.0071(19) 0.041(3)
C18 0.057(3) 0.116(4) 0.047(2) -0.028(2) -0.0071(19) 0.041(3)
C19 0.057(3) 0.116(4) 0.047(2) -0.028(2) -0.0071(19) 0.041(3)
C20 0.041(4) 0.049(4) 0.032(3) -0.005(3) 0.001(3) 0.014(3)
C21 0.023(3) 0.027(3) 0.025(3) 0.005(2) 0.005(2) -0.001(2)
C22 0.034(3) 0.033(3) 0.026(3) 0.003(2) 0.015(3) 0.006(3)
C23 0.040(4) 0.026(3) 0.030(3) 0.003(2) 0.013(3) 0.003(3)
C24 0.023(3) 0.032(3) 0.019(3) 0.006(2) 0.004(2) -0.001(2)
C25 0.025(3) 0.031(3) 0.018(3) 0.003(2) 0.002(2) -0.002(2)
C26 0.017(3) 0.030(3) 0.021(3) 0.001(2) -0.001(2) -0.002(2)
C27 0.044(4) 0.032(3) 0.031(3) 0.006(3) 0.012(3) -0.007(3)
C28 0.063(5) 0.029(3) 0.042(4) -0.002(3) 0.014(3) -0.002(3)
C29 0.062(5) 0.040(4) 0.042(4) -0.005(3) 0.027(4) 0.004(3)
C30 0.043(4) 0.038(4) 0.031(3) 0.000(3) 0.014(3) 0.000(3)
C31 0.024(3) 0.038(4) 0.029(3) 0.005(3) 0.003(2) 0.000(3)
C32 0.024(3) 0.024(3) 0.023(3) 0.005(2) 0.001(2) -0.003(2)

loop_
_atom_type_symbol
_atom_type_description
_atom_type_scat_dispersion_real
_atom_type_scat_dispersion_imag
_atom_type_scat_source
C C 0.0033 0.0016 'International Tables Vol C Tables 4.2.6.8 and 6.1.1.4'
H H 0.0000 0.0000 'International Tables Vol C Tables 4.2.6.8 and 6.1.1.4'
N N 0.0061 0.0033 'International Tables Vol C Tables 4.2.6.8 and 6.1.1.4'
O O 0.0106 0.0060 'International Tables Vol C Tables 4.2.6.8 and 6.1.1.4'
Zn Zn 0.2839 1.4301 'International Tables Vol C Tables 4.2.6.8 and 6.1.1.4'

loop_
_geom_angle_atom_site_label_1
_geom_angle_atom_site_label_2
_geom_angle_atom_site_label_3
_geom_angle
_geom_angle_site_symmetry_1
_geom_angle_site_symmetry_3
O3 Zn1 O4 115.37(17) 4_665 2_556
O3 Zn1 N1 91.39(19) 4_665 .
O4 Zn1 N1 91.8(2) 2_556 .
O3 Zn1 N2 89.72(19) 4_665 1_645
O4 Zn1 N2 85.4(2) 2_556 1_645
N1 Zn1 N2 177.2(2) . 1_645
O3 Zn1 O2 153.97(18) 4_665 .
O4 Zn1 O2 90.56(17) 2_556 .
N1 Zn1 O2 90.03(19) . .
N2 Zn1 O2 90.08(19) 1_645 .
O3 Zn1 O1 95.66(17) 4_665 .
O4 Zn1 O1 148.68(16) 2_556 .
N1 Zn1 O1 91.57(19) . .
N2 Zn1 O1 90.8(2) 1_645 .
O2 Zn1 O1 58.31(16) . .
O3 Zn1 C31 125.03(19) 4_665 .
O4 Zn1 C31 119.37(18) 2_556 .
N1 Zn1 C31 91.62(19) . .
N2 Zn1 C31 89.8(2) 1_645 .
O2 Zn1 C31 28.94(19) . .
O1 Zn1 C31 29.38(18) . .
C1 N1 C5 117.3(6) . .
C1 N1 Zn1 117.7(4) . .
C5 N1 Zn1 124.9(4) . .
C20 N2 C19 115.7(6) . .
C20 N2 Zn1 124.2(4) . 1_465
C19 N2 Zn1 119.9(5) . 1_465
C31 O1 Zn1 89.7(4) . .
C31 O2 Zn1 90.7(4) . .
C32 O3 Zn1 118.5(4) . 4_566
C32 O4 Zn1 160.8(5) . 2_546
N1 C1 C2 122.7(7) . .
N1 C1 H1 118.6 . .
C2 C1 H1 118.6 . .
C3 C2 C1 119.2(7) . .
C3 C2 H2 120.4 . .
C1 C2 H2 120.4 . .
C2 C3 C4 120.0(7) . .
C2 C3 H3 120.0 . .
C4 C3 H3 120.0 . .
C5 C4 C3 116.2(6) . .
C5 C4 C6 126.0(6) . .
C3 C4 C6 117.2(6) . .
N1 C5 C4 124.4(6) . .
N1 C5 H5 117.8 . .
C4 C5 H5 117.8 . .
C4 C6 C7 122.7(6) . .
C4 C6 C15 116.8(6) . 3_576
C7 C6 C15 89.7(5) . 3_576
C4 C6 H6 108.6 . .
C7 C6 H6 108.6 . .
C15 C6 H6 108.6 3_576 .
C8 C7 C6 120.3(6) . .
C8 C7 C14 111.6(6) . 3_576
C6 C7 C14 90.4(5) . 3_576
C8 C7 H7 110.9 . .
C6 C7 H7 110.9 . .
C14 C7 H7 110.9 3_576 .
C13 C8 C9 116.1(6) . .
C13 C8 C7 124.0(6) . .
C9 C8 C7 116.5(6) . .
C10 C9 C8 121.2(7) . .
C10 C9 H9 119.4 . .
C8 C9 H9 119.4 . .
C9 C10 C11 122.1(7) . .
C9 C10 H10 118.9 . .
C11 C10 H10 118.9 . .
C10 C11 C12 115.2(7) . .
C10 C11 C14 123.2(7) . .
C12 C11 C14 120.4(6) . .
C13 C12 C11 121.7(7) . .
C13 C12 H12 119.1 . .
C11 C12 H12 119.1 . .
C8 C13 C12 121.6(6) . .
C8 C13 H13 119.2 . .
C12 C13 H13 119.2 . .
C11 C14 C15 119.1(6) . .
C11 C14 C7 115.6(6) . 3_576
C15 C14 C7 88.4(5) . 3_576
C11 C14 H14 110.6 . .
C15 C14 H14 110.6 . .
C7 C14 H14 110.6 3_576 .
C16 C15 C14 116.5(7) . .
C16 C15 C6 118.7(7) . 3_576
C14 C15 C6 91.5(5) . 3_576
C16 C15 H15 109.6 . .
C14 C15 H15 109.6 . .
C6 C15 H15 109.6 3_576 .
C17 C16 C20 117.3(7) . .
C17 C16 C15 120.3(8) . .
C20 C16 C15 121.9(7) . .
C18 C17 C16 119.2(8) . .
C18 C17 H17 120.4 . .
C16 C17 H17 120.4 . .
C17 C18 C19 119.7(8) . .
C17 C18 H18 120.2 . .
C19 C18 H18 120.2 . .
N2 C19 C18 122.8(7) . .
N2 C19 H19 118.6 . .
C18 C19 H19 118.6 . .
N2 C20 C16 125.2(7) . .
N2 C20 H20 117.4 . .
C16 C20 H20 117.4 . .
C22 C21 C26 119.1(5) . .
C22 C21 C31 116.1(5) . .
C26 C21 C31 124.8(5) . .
C21 C22 C23 122.1(5) . .
C21 C22 H22 119.0 . .
C23 C22 H22 119.0 . .
C24 C23 C22 121.3(6) . .
C24 C23 H23 119.3 . .
C22 C23 H23 119.3 . .
C23 C24 C25 118.9(5) . .
C23 C24 C32 114.3(5) . .
C25 C24 C32 126.8(5) . .
C30 C25 C26 117.2(5) . .
C30 C25 C24 123.0(5) . .
C26 C25 C24 119.7(5) . .
C27 C26 C25 118.9(5) . .
C27 C26 C21 122.2(5) . .
C25 C26 C21 118.9(5) . .
C28 C27 C26 121.8(6) . .
C28 C27 H27 119.1 . .
C26 C27 H27 119.1 . .
C27 C28 C29 119.9(6) . .
C27 C28 H28 120.1 . .
C29 C28 H28 120.1 . .
C30 C29 C28 119.8(6) . .
C30 C29 H29 120.1 . .
C28 C29 H29 120.1 . .
C29 C30 C25 122.3(6) . .
C29 C30 H30 118.8 . .
C25 C30 H30 118.8 . .
O2 C31 O1 121.1(6) . .
O2 C31 C21 120.7(5) . .
O1 C31 C21 118.1(5) . .
O2 C31 Zn1 60.3(3) . .
O1 C31 Zn1 60.9(3) . .
C21 C31 Zn1 174.9(4) . .
O4 C32 O3 122.6(5) . .
O4 C32 C24 117.6(5) . .
O3 C32 C24 119.7(5) . .

loop_
_geom_bond_atom_site_label_1
_geom_bond_atom_site_label_2
_geom_bond_distance
_geom_bond_site_symmetry_2
Zn1 O3 2.069(4) 4_665
Zn1 O4 2.116(5) 2_556
Zn1 N1 2.142(5) .
Zn1 N2 2.145(6) 1_645
Zn1 O2 2.226(5) .
Zn1 O1 2.238(4) .
Zn1 C31 2.562(6) .
N1 C1 1.319(9) .
N1 C5 1.352(8) .
N2 C20 1.321(8) .
N2 C19 1.346(10) .
N2 Zn1 2.145(6) 1_465
O1 C31 1.257(8) .
O2 C31 1.240(8) .
O3 C32 1.260(7) .
O3 Zn1 2.069(4) 4_566
O4 C32 1.246(7) .
O4 Zn1 2.116(5) 2_546
C1 C2 1.378(11) .
C1 H1 0.9400 .
C2 C3 1.372(11) .
C2 H2 0.9400 .
C3 C4 1.387(10) .
C3 H3 0.9400 .
C4 C5 1.382(9) .
C4 C6 1.520(9) .
C5 H5 0.9400 .
C6 C7 1.539(10) .
C6 C15 1.615(10) 3_576
C6 H6 0.9900 .
C7 C8 1.516(10) .
C7 C14 1.648(11) 3_576
C7 H7 0.9900 .
C8 C13 1.381(10) .
C8 C9 1.405(9) .
C9 C10 1.380(10) .
C9 H9 0.9400 .
C10 C11 1.385(10) .
C10 H10 0.9400 .
C11 C12 1.407(10) .
C11 C14 1.531(10) .
C12 C13 1.382(10) .
C12 H12 0.9400 .
C13 H13 0.9400 .
C14 C15 1.543(10) .
C14 C7 1.648(11) 3_576
C14 H14 0.9900 .
C15 C16 1.501(10) .
C15 C6 1.615(10) 3_576
C15 H15 0.9900 .
C16 C17 1.368(11) .
C16 C20 1.374(11) .
C17 C18 1.355(11) .
C17 H17 0.9400 .
C18 C19 1.367(12) .
C18 H18 0.9400 .
C19 H19 0.9400 .
C20 H20 0.9400 .
C21 C22 1.361(8) .
C21 C26 1.438(8) .
C21 C31 1.521(8) .
C22 C23 1.407(8) .
C22 H22 0.9400 .
C23 C24 1.368(8) .
C23 H23 0.9400 .
C24 C25 1.436(8) .
C24 C32 1.523(7) .
C25 C30 1.416(8) .
C25 C26 1.435(8) .
C26 C27 1.415(9) .
C27 C28 1.362(9) .
C27 H27 0.9400 .
C28 C29 1.406(10) .
C28 H28 0.9400 .
C29 C30 1.372(10) .
C29 H29 0.9400 .
C30 H30 0.9400 .
